data_2020790
loop_
_publ_author_name
'Black, Cameron'
'Lightfoot, Philip'

_publ_section_title
;
 Crystal structure of guanidinium hexafluoridovanadate(III),
 (CN~3~H~6~)~3~[VF~6~]: an unusual hybrid compound related to perovskite
;
_journal_coeditor_code YF3116
_journal_issue 3
_journal_name_full 'Acta Crystallographica Section C'
_journal_page_first 244
_journal_page_last 246
_journal_paper_doi 10.1107/S2053229617001711
_journal_volume 73
_journal_year 2017
_chemical_formula_iupac '(C H6 N3)3 [V F6]'
_chemical_formula_moiety '3(C H6 N3 +), F6 V 3-'
_chemical_formula_sum 'C3 H18 F6 N9 V'
_chemical_formula_weight 345.20
_chemical_name_systematic
;
Triguanidinium hexafluoridovanadate(III)
;
_space_group_crystal_system cubic
_space_group_IT_number 205
_space_group_name_Hall '-P 2ac 2ab 3'
_space_group_name_H-M_alt 'P a -3'
_symmetry_space_group_name_Hall '-P 2ac 2ab 3'
_symmetry_space_group_name_H-M 'P a -3'
_atom_sites_solution_hydrogens difmap
_cell_angle_alpha 90
_cell_angle_beta 90
_cell_angle_gamma 90
_cell_formula_units_Z 8
_cell_length_a 14.095(3)
_cell_length_b 14.095(3)
_cell_length_c 14.095(3)
_cell_measurement_reflns_used 800
_cell_measurement_temperature 173(2)
_cell_measurement_theta_max 25.33
_cell_measurement_theta_min 2.5
_cell_volume 2800.2(10)
_computing_cell_refinement
;
<i>CrystalClear-SM Expert</i> (Rigaku, 2014)
;
_computing_data_collection
;
<i>CrystalClear-SM Expert</i> (Rigaku, 2014)
;
_computing_data_reduction
;
<i>CrystalClear-SM Expert</i> (Rigaku, 2014)
;
_computing_molecular_graphics
;
DIAMOND (Brandenburg, 2009)
;
_computing_publication_material
;
WinGX (Farrugia, 2012)
;
_computing_structure_refinement
;
SHELXL2014 (Sheldrick, 2015)
;
_diffrn_ambient_temperature 173(2)
_diffrn_detector_area_resol_mean 14.7059
_diffrn_measured_fraction_theta_full 0.996
_diffrn_measured_fraction_theta_max 0.996
_diffrn_measurement_device_type 'Rigaku SCXmini'
_diffrn_measurement_method 'profile data from \f-scans'
_diffrn_radiation_type MoK\a
_diffrn_radiation_wavelength 0.71075
_diffrn_reflns_av_R_equivalents 0.0929
_diffrn_reflns_limit_h_max 16
_diffrn_reflns_limit_h_min -16
_diffrn_reflns_limit_k_max 14
_diffrn_reflns_limit_k_min -16
_diffrn_reflns_limit_l_max 16
_diffrn_reflns_limit_l_min -16
_diffrn_reflns_number 16185
_diffrn_reflns_theta_full 25.000
_diffrn_reflns_theta_max 25.333
_diffrn_reflns_theta_min 2.503
_diffrn_standards_interval_count 1
_diffrn_standards_interval_time 2
_diffrn_standards_number 1080
_exptl_absorpt_coefficient_mu 0.780
_exptl_absorpt_correction_T_max 1.000
_exptl_absorpt_correction_T_min 0.727
_exptl_absorpt_correction_type multi-scan
_exptl_crystal_colour green
_exptl_crystal_density_diffrn 1.638
_exptl_crystal_description block
_exptl_crystal_F_000 1408
_exptl_crystal_size_max 0.08
_exptl_crystal_size_mid 0.07
_exptl_crystal_size_min 0.05
_refine_diff_density_max 0.442
_refine_diff_density_min -0.697
_refine_ls_extinction_method none
_refine_ls_goodness_of_fit_ref 1.319
_refine_ls_hydrogen_treatment refall
_refine_ls_matrix_type full
_refine_ls_number_parameters 83
_refine_ls_number_reflns 853
_refine_ls_number_restraints 0
_refine_ls_restrained_S_all 1.319
_refine_ls_R_factor_all 0.0575
_refine_ls_R_factor_gt 0.0455
_refine_ls_shift/su_max 0.000
_refine_ls_shift/su_mean 0.000
_refine_ls_structure_factor_coef Fsqd
_refine_ls_weighting_details 'w=1/[\s^2^(Fo^2^)+(0.0890P)^2^+0.3869P] where P=(Fo^2^+2Fc^2^)/3'
_refine_ls_weighting_scheme calc
_refine_ls_wR_factor_gt 0.1372
_refine_ls_wR_factor_ref 0.1607
_reflns_number_gt 778
_reflns_number_total 853
_reflns_threshold_expression 'I > 2\s(I)'
_cod_data_source_file yf3116sup1.cif
_cod_data_source_block I
_cod_original_cell_volume 2800.2(18)
_cod_database_code 2020790
_shelx_space_group_comment
;
The symmetry employed for this shelxl refinement is uniquely defined
by the following loop, which should always be used as a source of
symmetry information in preference to the above space-group names.
They are only intended as comments.
;

loop_
_space_group_symop_operation_xyz
'x, y, z'
'-x+1/2, -y, z+1/2'
'x+1/2, -y+1/2, -z'
'-x, y+1/2, -z+1/2'
'y, z, x'
'-y+1/2, -z, x+1/2'
'y+1/2, -z+1/2, -x'
'-y, z+1/2, -x+1/2'
'z, x, y'
'-z, x+1/2, -y+1/2'
'-z+1/2, -x, y+1/2'
'z+1/2, -x+1/2, -y'
'-x, -y, -z'
'x-1/2, y, -z-1/2'
'-x-1/2, y-1/2, z'
'x, -y-1/2, z-1/2'
'-y, -z, -x'
'y-1/2, z, -x-1/2'
'-y-1/2, z-1/2, x'
'y, -z-1/2, x-1/2'
'-z, -x, -y'
'z, -x-1/2, y-1/2'
'z-1/2, x, -y-1/2'
'-z-1/2, x-1/2, y'

loop_
_atom_site_type_symbol
_atom_site_label
_atom_site_fract_x
_atom_site_fract_y
_atom_site_fract_z
_atom_site_U_iso_or_equiv
_atom_site_adp_type
_atom_site_calc_flag
_atom_site_occupancy
V V1 0.0000 0.0000 0.0000 0.0124(5) Uani d 1
V V2 0.0000 0.0000 0.5000 0.0125(5) Uani d 1
F F1 -0.02491(10) 0.02779(10) 0.13294(10) 0.0191(5) Uani d 1
F F2 0.02648(11) 0.02032(10) 0.36612(10) 0.0193(5) Uani d 1
N N1 0.02433(19) 0.35925(18) 0.25208(15) 0.0254(7) Uani d 1
N N2 0.01649(17) 0.22012(18) 0.16926(18) 0.0243(6) Uani d 1
N N3 0.04043(18) 0.21871(18) 0.33114(17) 0.0248(6) Uani d 1
C C1 0.0273(3) 0.2656(2) 0.25114(15) 0.0187(7) Uani d 1
H H1 0.0158(19) 0.389(2) 0.201(2) 0.023(7) Uiso d 1
H H2 0.0294(18) 0.391(2) 0.304(2) 0.023(7) Uiso d 1
H H3 0.008(2) 0.255(2) 0.117(3) 0.030(10) Uiso d 1
H H4 0.013(2) 0.165(3) 0.171(2) 0.023(8) Uiso d 1
H H5 0.038(3) 0.248(2) 0.383(3) 0.040(10) Uiso d 1
H H6 0.0386(19) 0.164(2) 0.333(2) 0.017(7) Uiso d 1

loop_
_atom_site_aniso_label
_atom_site_aniso_U_11
_atom_site_aniso_U_22
_atom_site_aniso_U_33
_atom_site_aniso_U_12
_atom_site_aniso_U_13
_atom_site_aniso_U_23
V1 0.0124(5) 0.0124(5) 0.0124(5) 0.0002(2) 0.0002(2) 0.0002(2)
V2 0.0125(5) 0.0125(5) 0.0125(5) -0.0002(2) -0.0002(2) 0.0002(2)
F1 0.0222(8) 0.0191(8) 0.0159(8) 0.0005(7) 0.0016(6) -0.0009(6)
F2 0.0223(9) 0.0200(8) 0.0157(8) -0.0014(7) 0.0015(6) 0.0007(6)
N1 0.0413(15) 0.0169(14) 0.0179(15) -0.0017(10) -0.0005(10) -0.0010(9)
N2 0.0387(14) 0.0144(12) 0.0199(13) -0.0015(10) 0.0010(10) 0.0001(10)
N3 0.0390(15) 0.0175(13) 0.0179(12) 0.0013(10) 0.0001(10) 0.0004(10)
C1 0.0184(14) 0.0199(14) 0.0177(15) -0.0022(12) 0.0020(9) -0.0011(9)

loop_
_atom_type_symbol
_atom_type_description
_atom_type_scat_dispersion_real
_atom_type_scat_dispersion_imag
_atom_type_scat_source
C C 0.0033 0.0016 'International Tables Vol C Tables 4.2.6.8 and 6.1.1.4'
V V 0.3005 0.5294 'International Tables Vol C Tables 4.2.6.8 and 6.1.1.4'
N N 0.0061 0.0033 'International Tables Vol C Tables 4.2.6.8 and 6.1.1.4'
F F 0.0171 0.0103 'International Tables Vol C Tables 4.2.6.8 and 6.1.1.4'
H H 0.0000 0.0000 'International Tables Vol C Tables 4.2.6.8 and 6.1.1.4'

loop_
_geom_angle_atom_site_label_1
_geom_angle_atom_site_label_2
_geom_angle_atom_site_label_3
_geom_angle_site_symmetry_1
_geom_angle_site_symmetry_3
_geom_angle
F1 V1 F1 21 9 180.00(13)
F1 V1 F1 21 13 90.93(6)
F1 V1 F1 9 13 89.07(6)
F1 V1 F1 21 5 89.07(6)
F1 V1 F1 9 5 90.93(6)
F1 V1 F1 13 5 89.07(6)
F1 V1 F1 21 17 90.93(6)
F1 V1 F1 9 17 89.07(6)
F1 V1 F1 13 17 90.93(6)
F1 V1 F1 5 17 180.00(9)
F1 V1 F1 21 . 89.07(6)
F1 V1 F1 9 . 90.93(6)
F1 V1 F1 13 . 180.0
F1 V1 F1 5 . 90.93(6)
F1 V1 F1 17 . 89.07(6)
F2 V2 F2 8_545 23_556 90.86(6)
F2 V2 F2 8_545 11 89.14(6)
F2 V2 F2 23_556 11 180.00(8)
F2 V2 F2 8_545 13_556 90.86(6)
F2 V2 F2 23_556 13_556 89.14(6)
F2 V2 F2 11 13_556 90.86(6)
F2 V2 F2 8_545 20_566 180.0
F2 V2 F2 23_556 20_566 89.14(6)
F2 V2 F2 11 20_566 90.86(6)
F2 V2 F2 13_556 20_566 89.14(6)
F2 V2 F2 8_545 . 89.14(6)
F2 V2 F2 23_556 . 90.86(6)
F2 V2 F2 11 . 89.14(6)
F2 V2 F2 13_556 . 180.0
F2 V2 F2 20_566 . 90.86(6)
C1 N1 H1 . . 120(2)
C1 N1 H2 . . 121.9(19)
H1 N1 H2 . . 118(3)
C1 N2 H3 . . 118.1(19)
C1 N2 H4 . . 118(2)
H3 N2 H4 . . 124(3)
C1 N3 H5 . . 119(2)
C1 N3 H6 . . 122(2)
H5 N3 H6 . . 117(3)
N3 C1 N2 . . 121.1(3)
N3 C1 N1 . . 119.7(2)
N2 C1 N1 . . 119.1(2)

loop_
_geom_bond_atom_site_label_1
_geom_bond_atom_site_label_2
_geom_bond_site_symmetry_2
_geom_bond_distance
V1 F1 21 1.9461(15)
V1 F1 9 1.9461(15)
V1 F1 13 1.9461(15)
V1 F1 5 1.9461(15)
V1 F1 17 1.9461(15)
V1 F1 . 1.9462(15)
V2 F2 8_545 1.9448(15)
V2 F2 23_556 1.9448(15)
V2 F2 11 1.9448(15)
V2 F2 13_556 1.9448(15)
V2 F2 20_566 1.9448(15)
V2 F2 . 1.9448(15)
N1 C1 . 1.321(4)
N1 H1 . 0.85(3)
N1 H2 . 0.86(3)
N2 C1 . 1.329(4)
N2 H3 . 0.89(4)
N2 H4 . 0.78(3)
N3 C1 . 1.320(3)
N3 H5 . 0.84(4)
N3 H6 . 0.77(3)

loop_
_geom_hbond_atom_site_label_D
_geom_hbond_atom_site_label_H
_geom_hbond_atom_site_label_A
_geom_hbond_site_symmetry_A
_geom_hbond_distance_DH
_geom_hbond_distance_HA
_geom_hbond_distance_DA
_geom_hbond_angle_DHA
N1 H1 F2 4 0.85(3) 2.16(3) 2.906(3) 147(3)
N1 H2 F1 4 0.86(3) 2.12(3) 2.876(3) 146(3)
N2 H3 F2 5 0.89(4) 2.03(4) 2.879(3) 159(3)
N2 H4 F1 . 0.78(3) 2.08(3) 2.820(3) 160(3)
N3 H5 F1 20_566 0.84(4) 2.13(4) 2.919(3) 157(3)
N3 H6 F2 . 0.77(3) 2.09(3) 2.846(3) 169(3)

_cod_database_fobs_code 2020790
